data_7037105
loop_
_publ_author_name
'Fanfrl\'ik, Jind\<rich'
'Sedlak, Robert'
'Pecina, Adam'
'Rul\'i\<sek, Lubom\'ir'
'Dost\'al, Libor'
'Monc\'o\<l, J\'an'
'R\%u\<zi\<cka, Ale\<s'
'Hobza, Pavel'

_publ_section_title
;
 The non-planarity of the benzene molecule in the X-ray structure of the
 chelated bismuth(iii) heteroboroxine complex is not supported by quantum
 mechanical calculations.
;
_journal_issue 2
_journal_name_full 'Dalton transactions (Cambridge, England : 2003)'
_journal_page_first 462
_journal_page_last 465
_journal_paper_doi 10.1039/c5dt04381f
_journal_volume 45
_journal_year 2015
_chemical_formula_sum 'C42 H57 B2 Bi N2 O3'
_chemical_formula_weight 868.49
_space_group_crystal_system tetragonal
_space_group_IT_number 84
_space_group_name_Hall '-P 4c'
_space_group_name_H-M_alt 'P 42/m'
_symmetry_space_group_name_Hall '-P 4c'
_symmetry_space_group_name_H-M 'P 42/m'
_atom_sites_solution_hydrogens mixed
_audit_creation_method SHELXL-2014/7
_audit_update_record
;
2015-07-22 deposited with the CCDC.
2015-11-06 downloaded from the CCDC.
;
_cell_angle_alpha 90
_cell_angle_beta 90
_cell_angle_gamma 90
_cell_formula_units_Z 8
_cell_length_a 21.483(2)
_cell_length_b 21.4830(18)
_cell_length_c 19.0040(10)
_cell_measurement_temperature 150(2)
_cell_measurement_theta_max 27.5
_cell_measurement_theta_min 1
_cell_volume 8770.7(12)
_computing_structure_refinement 'SHELXL-2014/7 (Sheldrick, 2014)'
_diffrn_ambient_temperature 150(2)
_diffrn_detector_area_resol_mean 9.091
_diffrn_measured_fraction_theta_full 0.980
_diffrn_measured_fraction_theta_max 0.977
_diffrn_measurement_device_type 'Bruker Nonius KappaCCD area detector'
_diffrn_measurement_method '\f and \w scans to fill the Ewald sphere'
_diffrn_radiation_monochromator graphite
_diffrn_radiation_source 'fine-focus sealed tube'
_diffrn_radiation_type MoK\a
_diffrn_radiation_wavelength 0.71073
_diffrn_reflns_av_R_equivalents 0.0726
_diffrn_reflns_av_unetI/netI 0.0541
_diffrn_reflns_laue_measured_fraction_full 0.980
_diffrn_reflns_laue_measured_fraction_max 0.977
_diffrn_reflns_limit_h_max 24
_diffrn_reflns_limit_h_min -26
_diffrn_reflns_limit_k_max 26
_diffrn_reflns_limit_k_min -24
_diffrn_reflns_limit_l_max 23
_diffrn_reflns_limit_l_min -20
_diffrn_reflns_number 43816
_diffrn_reflns_point_group_measured_fraction_full 0.980
_diffrn_reflns_point_group_measured_fraction_max 0.977
_diffrn_reflns_theta_full 26.000
_diffrn_reflns_theta_max 26.370
_diffrn_reflns_theta_min 4.165
_diffrn_standards_number 0
_exptl_absorpt_coefficient_mu 4.056
_exptl_absorpt_correction_T_max 0.533
_exptl_absorpt_correction_T_min 0.403
_exptl_absorpt_correction_type integration
_exptl_absorpt_process_details
;
Gaussian integration (Coppens, 1970)
;
_exptl_crystal_colour colourless
_exptl_crystal_density_diffrn 1.315
_exptl_crystal_description block
_exptl_crystal_F_000 3520
_exptl_crystal_size_max 0.33
_exptl_crystal_size_mid 0.22
_exptl_crystal_size_min 0.21
_refine_diff_density_max 1.466
_refine_diff_density_min -1.092
_refine_diff_density_rms 0.131
_refine_ls_extinction_method none
_refine_ls_goodness_of_fit_ref 1.093
_refine_ls_hydrogen_treatment constr
_refine_ls_matrix_type full
_refine_ls_number_parameters 438
_refine_ls_number_reflns 9046
_refine_ls_number_restraints 549
_refine_ls_restrained_S_all 1.124
_refine_ls_R_factor_all 0.0875
_refine_ls_R_factor_gt 0.0499
_refine_ls_shift/su_max 0.000
_refine_ls_shift/su_mean 0.000
_refine_ls_structure_factor_coef Fsqd
_refine_ls_weighting_details 'w=1/[\s^2^(Fo^2^)+(0.0259P)^2^+60.4559P] where P=(Fo^2^+2Fc^2^)/3'
_refine_ls_weighting_scheme calc
_refine_ls_wR_factor_gt 0.0976
_refine_ls_wR_factor_ref 0.1157
_reflns_Friedel_coverage 0.000
_reflns_number_gt 6525
_reflns_number_total 9046
_reflns_threshold_expression 'I > 2\s(I)'
_cod_data_source_file c5dt04381f2.cif
_cod_data_source_block shelx
_cod_depositor_comments 'Adding full bibliography for 7037105.cif.'
_cod_original_cell_volume 8770.7(17)
_cod_database_code 7037105
_shelx_space_group_comment
;
The symmetry employed for this shelxl refinement is uniquely defined
by the following loop, which should always be used as a source of
symmetry information in preference to the above space-group names.
They are only intended as comments.
;
_shelx_shelxl_version_number 2014/7

loop_
_space_group_symop_operation_xyz
'x, y, z'
'-x, -y, z'
'-y, x, z+1/2'
'y, -x, z+1/2'
'-x, -y, -z'
'x, y, -z'
'y, -x, -z-1/2'
'-y, x, -z-1/2'

loop_
_atom_site_label
_atom_site_type_symbol
_atom_site_fract_x
_atom_site_fract_y
_atom_site_fract_z
_atom_site_U_iso_or_equiv
_atom_site_adp_type
_atom_site_occupancy
_atom_site_site_symmetry_order
_atom_site_calc_flag
_atom_site_refinement_flags_posn
_atom_site_refinement_flags_adp
_atom_site_refinement_flags_occupancy
_atom_site_disorder_assembly
_atom_site_disorder_group
Bi1 Bi 0.18482(2) 0.38726(2) 0.5000 0.02525(10) Uani 1 2 d S TU P . .
O1 O 0.1374(2) 0.3292(2) 0.4241(2) 0.0302(10) Uani 1 1 d . U . . .
O2 O 0.1031(3) 0.2463(3) 0.5000 0.0332(15) Uani 1 2 d S TU P . .
O3 O 0.6148(2) 0.2362(2) 0.5763(2) 0.0364(11) Uani 1 1 d . U . . .
O4 O 0.5264(3) 0.2312(3) 0.5000 0.0288(14) Uani 1 2 d S TU P . .
N1 N 0.2457(2) 0.3986(3) 0.6222(3) 0.0317(12) Uani 1 1 d . U . . .
C1 C 0.0891(3) 0.2340(3) 0.3680(3) 0.0353(14) Uani 1 1 d . U . . .
C2 C 0.0363(3) 0.2536(4) 0.3305(4) 0.0424(16) Uani 1 1 d . U . . .
C3 C 0.0166(4) 0.2187(4) 0.2720(4) 0.057(2) Uani 1 1 d . U . . .
H3 H -0.0196 0.2310 0.2469 0.068 Uiso 1 1 calc R U . . .
C4 C 0.0493(5) 0.1673(5) 0.2510(5) 0.069(2) Uani 1 1 d . U . . .
H4 H 0.0354 0.1440 0.2115 0.083 Uiso 1 1 calc R U . . .
C5 C 0.1005(5) 0.1493(4) 0.2855(4) 0.062(2) Uani 1 1 d . U . . .
H5 H 0.1229 0.1139 0.2695 0.074 Uiso 1 1 calc R U . . .
C6 C 0.1219(4) 0.1817(4) 0.3446(4) 0.0477(18) Uani 1 1 d . U . . .
C7 C -0.0009(4) 0.3099(4) 0.3533(5) 0.057(2) Uani 1 1 d . U . . .
H7 H 0.0226 0.3312 0.3918 0.068 Uiso 1 1 calc R U . . .
C8 C -0.0121(7) 0.3553(6) 0.2973(7) 0.127(5) Uani 1 1 d . U . . .
H8A H 0.0277 0.3717 0.2804 0.191 Uiso 1 1 calc R U . . .
H8B H -0.0376 0.3895 0.3156 0.191 Uiso 1 1 calc R U . . .
H8C H -0.0341 0.3350 0.2584 0.191 Uiso 1 1 calc R U . . .
C9 C -0.0636(6) 0.2891(7) 0.3829(9) 0.137(6) Uani 1 1 d . U . . .
H9A H -0.0851 0.2634 0.3480 0.206 Uiso 1 1 calc R U . . .
H9B H -0.0889 0.3258 0.3937 0.206 Uiso 1 1 calc R U . . .
H9C H -0.0569 0.2649 0.4259 0.206 Uiso 1 1 calc R U . . .
C10 C 0.1797(5) 0.1582(4) 0.3823(4) 0.063(2) Uani 1 1 d . U . . .
H10 H 0.1868 0.1850 0.4246 0.075 Uiso 1 1 calc R U . . .
C11 C 0.2375(4) 0.1600(4) 0.3376(5) 0.063(2) Uani 1 1 d . U . . .
H11A H 0.2300 0.1375 0.2936 0.094 Uiso 1 1 calc R U . . .
H11B H 0.2719 0.1403 0.3631 0.094 Uiso 1 1 calc R U . . .
H11C H 0.2482 0.2033 0.3270 0.094 Uiso 1 1 calc R U . . .
C12 C 0.1673(6) 0.0903(5) 0.4077(7) 0.104(4) Uani 1 1 d . U . . .
H12A H 0.1634 0.0628 0.3669 0.156 Uiso 1 1 calc R U . . .
H12B H 0.1287 0.0891 0.4351 0.156 Uiso 1 1 calc R U . . .
H12C H 0.2020 0.0764 0.4372 0.156 Uiso 1 1 calc R U . . .
C13 C 0.5071(3) 0.2425(3) 0.6301(3) 0.0217(11) Uani 1 1 d . U . . .
C14 C 0.4794(3) 0.1896(3) 0.6605(3) 0.0298(13) Uani 1 1 d . U . . .
C15 C 0.4373(3) 0.1962(4) 0.7160(3) 0.0394(16) Uani 1 1 d . U . . .
H15 H 0.4183 0.1605 0.7363 0.047 Uiso 1 1 calc R U . . .
C16 C 0.4236(3) 0.2546(4) 0.7411(4) 0.0425(16) Uani 1 1 d . U . . .
H16 H 0.3947 0.2589 0.7786 0.051 Uiso 1 1 calc R U . . .
C17 C 0.4508(3) 0.3071(4) 0.7131(3) 0.0374(15) Uani 1 1 d . U . . .
H17 H 0.4414 0.3470 0.7319 0.045 Uiso 1 1 calc R U . . .
C18 C 0.4926(3) 0.3014(3) 0.6567(3) 0.0273(13) Uani 1 1 d . U . . .
C19 C 0.5202(3) 0.3596(3) 0.6246(4) 0.0374(15) Uani 1 1 d . U . . .
H19 H 0.5444 0.3465 0.5821 0.045 Uiso 1 1 calc R U . . .
C20 C 0.4709(4) 0.4059(4) 0.6002(6) 0.075(3) Uani 1 1 d . U . . .
H20A H 0.4414 0.3848 0.5688 0.112 Uiso 1 1 calc R U . . .
H20B H 0.4909 0.4402 0.5750 0.112 Uiso 1 1 calc R U . . .
H20C H 0.4485 0.4222 0.6412 0.112 Uiso 1 1 calc R U . . .
C21 C 0.5651(5) 0.3916(4) 0.6741(5) 0.074(3) Uani 1 1 d . U . . .
H21A H 0.5431 0.4039 0.7171 0.111 Uiso 1 1 calc R U . . .
H21B H 0.5823 0.4286 0.6512 0.111 Uiso 1 1 calc R U . . .
H21C H 0.5990 0.3629 0.6861 0.111 Uiso 1 1 calc R U . . .
C22 C 0.4952(4) 0.1251(3) 0.6330(4) 0.0403(16) Uani 1 1 d . U . . .
H22 H 0.5252 0.1301 0.5932 0.048 Uiso 1 1 calc R U . . .
C23 C 0.5266(4) 0.0859(4) 0.6898(4) 0.0492(19) Uani 1 1 d . U . . .
H23A H 0.5647 0.1067 0.7055 0.074 Uiso 1 1 calc R U . . .
H23B H 0.5370 0.0449 0.6705 0.074 Uiso 1 1 calc R U . . .
H23C H 0.4982 0.0809 0.7298 0.074 Uiso 1 1 calc R U . . .
C24 C 0.4368(4) 0.0913(4) 0.6044(5) 0.063(3) Uani 1 1 d . U . . .
H24A H 0.4493 0.0520 0.5825 0.095 Uiso 1 1 calc R U . . .
H24B H 0.4163 0.1177 0.5694 0.095 Uiso 1 1 calc R U . . .
H24C H 0.4080 0.0829 0.6433 0.095 Uiso 1 1 calc R U . . .
C25 C 0.2690(4) 0.3278(4) 0.5000 0.0244(17) Uani 1 2 d S TU P . .
C26 C 0.2958(3) 0.3101(3) 0.5640(3) 0.0243(13) Uani 1 1 d . U . . .
C27 C 0.3470(3) 0.2711(3) 0.5633(3) 0.0282(14) Uani 1 1 d . U . . .
H27 H 0.3652 0.2581 0.6065 0.034 Uiso 1 1 calc R U . . .
C28 C 0.3721(4) 0.2508(5) 0.5000 0.034(2) Uani 1 2 d S TU P . .
H28 H 0.4065 0.2230 0.5000 0.041 Uiso 1 2 calc R U P . .
C29 C 0.2692(3) 0.3351(3) 0.6314(3) 0.0300(14) Uani 1 1 d . U . . .
H29A H 0.2349 0.3077 0.6473 0.036 Uiso 1 1 calc R U . . .
H29B H 0.3018 0.3349 0.6682 0.036 Uiso 1 1 calc R U . . .
C30 C 0.2059(4) 0.4168(4) 0.6815(4) 0.0436(18) Uani 1 1 d . U . . .
H30A H 0.1701 0.3885 0.6844 0.065 Uiso 1 1 calc R U . . .
H30B H 0.1911 0.4595 0.6745 0.065 Uiso 1 1 calc R U . . .
H30C H 0.2298 0.4145 0.7254 0.065 Uiso 1 1 calc R U . . .
C31 C 0.2962(4) 0.4438(4) 0.6133(4) 0.0449(18) Uani 1 1 d . U . . .
H31A H 0.3208 0.4459 0.6566 0.067 Uiso 1 1 calc R U . . .
H31B H 0.2785 0.4848 0.6030 0.067 Uiso 1 1 calc R U . . .
H31C H 0.3230 0.4308 0.5742 0.067 Uiso 1 1 calc R U . . .
B1 B 0.1123(3) 0.2738(4) 0.4350(4) 0.0289(15) Uani 1 1 d . U . . .
B2 B 0.5545(3) 0.2359(3) 0.5654(4) 0.0240(14) Uani 1 1 d . U . . .
Bi2A Bi 0.68921(4) 0.22908(13) 0.5000 0.0257(3) Uani 0.732(7) 2 d DS TU P A 1
C32A C 0.6863(4) 0.1297(3) 0.5000 0.034(2) Uani 0.732(7) 2 d DGS TU P A 1
C33A C 0.6879(3) 0.0983(3) 0.43545(10) 0.047(2) Uani 0.732(7) 1 d DG U P A 1
C34A C 0.6842(4) 0.0341(3) 0.4355(3) 0.060(3) Uani 0.732(7) 1 d DG U P A 1
H34A H 0.6860 0.0118 0.3924 0.072 Uiso 0.732(7) 1 d R U P A 1
C35A C 0.6777(5) 0.0015(3) 0.5000(4) 0.076(5) Uani 0.732(7) 2 d DG TU P A 1
H35A H 0.6692 -0.0419 0.5000 0.091 Uiso 0.732(7) 2 d R U P A 1
C36A C 0.6926(3) 0.1343(3) 0.36769(2) 0.053(2) Uani 0.732(7) 1 d DG U P A 1
N2A N 0.7343(3) 0.1948(3) 0.3791(2) 0.0429(18) Uani 0.732(7) 1 d DG U P A 1
C37A C 0.7265(4) 0.2276(3) 0.3204(3) 0.053(3) Uani 0.732(7) 1 d DG U P A 1
H37A H 0.6824 0.2381 0.3149 0.080 Uiso 0.732(7) 1 calc R U P A 1
H37B H 0.7511 0.2659 0.3232 0.080 Uiso 0.732(7) 1 calc R U P A 1
H37C H 0.7403 0.2029 0.2800 0.080 Uiso 0.732(7) 1 calc R U P A 1
C38A C 0.7998(3) 0.1779(4) 0.3895(5) 0.058(3) Uani 0.732(7) 1 d DG U P A 1
H38A H 0.8040 0.1539 0.4331 0.086 Uiso 0.732(7) 1 calc R U P A 1
H38B H 0.8141 0.1528 0.3496 0.086 Uiso 0.732(7) 1 calc R U P A 1
H38C H 0.8249 0.2159 0.3928 0.086 Uiso 0.732(7) 1 calc R U P A 1
Bi2B Bi 0.68334(12) 0.1995(4) 0.5000 0.0267(10) Uani 0.268(7) 2 d DS TU P A 2
C32B C 0.6657(9) 0.1032(6) 0.5000 0.034(2) Uani 0.268(7) 2 d DGS TU P A 2
C33B C 0.6815(9) 0.0736(6) 0.4376(4) 0.047(2) Uani 0.268(7) 1 d DG U P A 2
C34B C 0.6903(14) 0.0099(5) 0.4379(9) 0.060(3) Uani 0.268(7) 1 d DG U P A 2
H34B H 0.7018 -0.0100 0.3953 0.072 Uiso 0.268(7) 1 d R U P A 2
C35B C 0.6867(16) -0.0230(6) 0.4860(11) 0.076(5) Uani 0.134(4) 1 d DG U P A 2
H35B H 0.7031 -0.0640 0.4867 0.091 Uiso 0.134(4) 1 d R U P A 2
C36B C 0.6878(9) 0.1108(7) 0.3708(2) 0.053(2) Uani 0.268(7) 1 d DG U P A 2
N2B N 0.7310(9) 0.1702(7) 0.3793(6) 0.0429(18) Uani 0.268(7) 1 d DG U P A 2
C37B C 0.7160(12) 0.1889(9) 0.3149(5) 0.053(3) Uani 0.268(7) 1 d DG U P A 2
H37D H 0.6716 0.1989 0.3132 0.080 Uiso 0.268(7) 1 calc R U P A 2
H37E H 0.7404 0.2259 0.3027 0.080 Uiso 0.268(7) 1 calc R U P A 2
H37F H 0.7251 0.1555 0.2812 0.080 Uiso 0.268(7) 1 calc R U P A 2
C38B C 0.7965(8) 0.1537(10) 0.3887(12) 0.058(3) Uani 0.268(7) 1 d DG U P A 2
H38D H 0.8035 0.1405 0.4374 0.086 Uiso 0.268(7) 1 calc R U P A 2
H38E H 0.8072 0.1196 0.3567 0.086 Uiso 0.268(7) 1 calc R U P A 2
H38F H 0.8226 0.1900 0.3782 0.086 Uiso 0.268(7) 1 calc R U P A 2
C39 C 0.7062(7) 0.3893(13) 0.5575(8) 0.096(3) Uani 0.5 1 d G U P B -1
H39 H 0.6806 0.3901 0.5983 0.116 Uiso 0.5 1 calc R U P B -1
C40 C 0.6797(4) 0.3963(6) 0.4913(10) 0.096(3) Uani 0.5 1 d G U P B -1
H40 H 0.6360 0.4019 0.4868 0.116 Uiso 0.5 1 calc R U P B -1
C41 C 0.7170(7) 0.3951(12) 0.4316(8) 0.096(3) Uani 0.5 1 d G U P B -1
H41 H 0.6989 0.3999 0.3863 0.116 Uiso 0.5 1 calc R U P B -1
C42 C 0.7810(7) 0.3870(13) 0.4382(10) 0.096(3) Uani 0.5 1 d G U P B -1
H42 H 0.8065 0.3862 0.3974 0.116 Uiso 0.5 1 calc R U P B -1
C43 C 0.8075(4) 0.3800(6) 0.5044(12) 0.096(3) Uani 0.5 1 d G U P B -1
H43 H 0.8512 0.3744 0.5089 0.116 Uiso 0.5 1 calc R U P B -1
C44 C 0.7701(7) 0.3812(12) 0.5641(10) 0.096(3) Uani 0.5 1 d G U P B -1
H44 H 0.7883 0.3764 0.6094 0.116 Uiso 0.5 1 calc R U P B -1
C45 C 0.9013(6) 0.0465(6) 0.4856(11) 0.126(4) Uani 0.5 1 d G U P C -1
H45 H 0.8687 0.0175 0.4773 0.151 Uiso 0.5 1 calc R U P C -1
C46 C 0.9305(11) 0.0755(11) 0.4292(10) 0.126(4) Uani 0.5 1 d G U P C -1
H46 H 0.9179 0.0664 0.3824 0.151 Uiso 0.5 1 calc R U P C -1
C47 C 0.9782(10) 0.1179(10) 0.4413(11) 0.126(4) Uani 0.5 1 d G U P C -1
H47 H 0.9982 0.1378 0.4028 0.151 Uiso 0.5 1 calc R U P C -1
C48 C 0.9966(6) 0.1313(6) 0.5098(12) 0.126(4) Uani 0.5 1 d G U P C -1
H48 H 1.0292 0.1603 0.5180 0.151 Uiso 0.5 1 calc R U P C -1
C49 C 0.9673(11) 0.1023(11) 0.5661(11) 0.126(4) Uani 0.5 1 d G U P C -1
H49 H 0.9799 0.1114 0.6129 0.151 Uiso 0.5 1 calc R U P C -1
C50 C 0.9197(10) 0.0599(10) 0.5541(11) 0.126(4) Uani 0.5 1 d G U P C -1
H50 H 0.8997 0.0400 0.5926 0.151 Uiso 0.5 1 calc R U P C -1

loop_
_atom_site_aniso_label
_atom_site_aniso_U_11
_atom_site_aniso_U_22
_atom_site_aniso_U_33
_atom_site_aniso_U_23
_atom_site_aniso_U_13
_atom_site_aniso_U_12
Bi1 0.02423(19) 0.02448(19) 0.02703(17) 0.000 0.000 0.00205(15)
O1 0.028(2) 0.037(2) 0.025(2) 0.0035(18) -0.0079(18) -0.0031(18)
O2 0.039(4) 0.035(4) 0.026(3) 0.000 0.000 -0.008(3)
O3 0.029(2) 0.058(3) 0.023(2) -0.007(2) -0.0035(18) 0.006(2)
O4 0.023(3) 0.045(4) 0.019(3) 0.000 0.000 -0.005(3)
N1 0.033(3) 0.035(3) 0.028(3) -0.010(2) -0.001(2) 0.000(2)
C1 0.041(3) 0.044(3) 0.021(3) 0.003(2) -0.001(2) -0.017(3)
C2 0.035(3) 0.063(4) 0.029(3) 0.003(3) -0.003(3) -0.016(3)
C3 0.048(4) 0.084(5) 0.038(4) -0.004(4) -0.010(3) -0.022(4)
C4 0.082(5) 0.082(6) 0.042(4) -0.016(4) -0.006(4) -0.018(4)
C5 0.086(5) 0.061(5) 0.038(4) -0.010(4) -0.002(4) -0.008(4)
C6 0.073(4) 0.044(4) 0.027(3) -0.001(3) 0.000(3) 0.000(3)
C7 0.042(4) 0.081(5) 0.047(4) 0.002(4) -0.012(3) 0.002(4)
C8 0.175(13) 0.118(9) 0.089(8) 0.028(7) 0.010(8) 0.056(8)
C9 0.091(7) 0.149(12) 0.172(14) 0.009(10) 0.055(8) 0.008(7)
C10 0.089(5) 0.064(5) 0.034(4) -0.006(4) -0.004(4) 0.027(4)
C11 0.083(5) 0.058(5) 0.048(5) -0.006(4) -0.009(4) 0.017(4)
C12 0.132(9) 0.089(6) 0.092(8) 0.039(6) 0.028(7) 0.037(6)
C13 0.021(3) 0.028(3) 0.016(2) -0.005(2) -0.006(2) 0.003(2)
C14 0.032(3) 0.037(3) 0.021(3) 0.001(2) -0.006(2) -0.004(2)
C15 0.036(4) 0.060(4) 0.022(3) 0.006(3) 0.003(3) -0.004(3)
C16 0.033(4) 0.070(4) 0.024(3) -0.002(3) 0.002(3) 0.007(3)
C17 0.033(3) 0.053(4) 0.027(3) -0.011(3) -0.004(3) 0.012(3)
C18 0.027(3) 0.031(3) 0.024(3) -0.007(2) -0.010(2) 0.007(2)
C19 0.043(4) 0.026(3) 0.044(4) -0.008(3) -0.008(3) -0.001(3)
C20 0.068(6) 0.043(5) 0.114(8) 0.022(5) -0.023(5) 0.002(4)
C21 0.083(6) 0.061(6) 0.077(6) -0.003(5) -0.029(5) -0.025(5)
C22 0.056(4) 0.031(3) 0.034(3) 0.000(3) -0.002(3) -0.007(3)
C23 0.058(5) 0.040(4) 0.050(4) 0.001(3) -0.011(4) 0.002(3)
C24 0.081(6) 0.047(5) 0.062(5) 0.003(4) -0.031(5) -0.017(4)
C25 0.026(4) 0.023(4) 0.025(4) 0.000 0.000 0.000(3)
C26 0.024(3) 0.029(3) 0.020(3) -0.001(2) 0.001(2) -0.003(2)
C27 0.026(3) 0.034(3) 0.024(3) 0.003(2) -0.005(2) 0.002(2)
C28 0.032(5) 0.040(5) 0.031(4) 0.000 0.000 0.009(4)
C29 0.036(3) 0.036(3) 0.019(3) -0.002(2) 0.001(2) 0.002(3)
C30 0.050(4) 0.051(4) 0.030(3) -0.017(3) 0.005(3) 0.005(3)
C31 0.045(4) 0.048(4) 0.042(4) -0.012(3) -0.002(3) -0.009(3)
B1 0.026(4) 0.035(3) 0.026(3) 0.002(2) -0.002(3) -0.001(3)
B2 0.029(3) 0.019(3) 0.023(3) -0.005(2) -0.005(2) 0.003(2)
Bi2A 0.0222(3) 0.0295(9) 0.0253(3) 0.000 0.000 -0.0020(3)
C32A 0.033(7) 0.022(4) 0.046(4) 0.000 0.000 0.000(4)
C33A 0.059(6) 0.029(4) 0.053(4) -0.011(3) 0.003(3) -0.002(4)
C34A 0.105(8) 0.011(4) 0.064(5) -0.015(3) 0.001(5) -0.001(4)
C35A 0.107(14) 0.037(7) 0.084(7) 0.000 0.000 -0.005(7)
C36A 0.057(5) 0.052(5) 0.051(4) -0.004(3) 0.000(3) -0.007(4)
N2A 0.037(3) 0.060(5) 0.031(3) -0.002(3) 0.008(2) 0.006(4)
C37A 0.057(6) 0.067(7) 0.037(4) 0.003(4) 0.008(4) -0.004(5)
C38A 0.042(4) 0.092(9) 0.039(4) -0.009(5) 0.010(3) 0.012(4)
Bi2B 0.0228(8) 0.036(3) 0.0212(7) 0.000 0.000 0.0026(10)
C32B 0.033(7) 0.022(4) 0.046(4) 0.000 0.000 0.000(4)
C33B 0.059(6) 0.029(4) 0.053(4) -0.011(3) 0.003(3) -0.002(4)
C34B 0.105(8) 0.011(4) 0.064(5) -0.015(3) 0.001(5) -0.001(4)
C35B 0.107(14) 0.037(7) 0.084(7) 0.000 0.000 -0.005(7)
C36B 0.057(5) 0.052(5) 0.051(4) -0.004(3) 0.000(3) -0.007(4)
N2B 0.037(3) 0.060(5) 0.031(3) -0.002(3) 0.008(2) 0.006(4)
C37B 0.057(6) 0.067(7) 0.037(4) 0.003(4) 0.008(4) -0.004(5)
C38B 0.042(4) 0.092(9) 0.039(4) -0.009(5) 0.010(3) 0.012(4)
C39 0.088(6) 0.137(7) 0.064(5) -0.040(9) -0.009(8) 0.006(6)
C40 0.088(6) 0.137(7) 0.064(5) -0.040(9) -0.009(8) 0.006(6)
C41 0.088(6) 0.137(7) 0.064(5) -0.040(9) -0.009(8) 0.006(6)
C42 0.088(6) 0.137(7) 0.064(5) -0.040(9) -0.009(8) 0.006(6)
C43 0.088(6) 0.137(7) 0.064(5) -0.040(9) -0.009(8) 0.006(6)
C44 0.088(6) 0.137(7) 0.064(5) -0.040(9) -0.009(8) 0.006(6)
C45 0.152(10) 0.091(8) 0.134(10) -0.004(9) 0.007(12) -0.052(6)
C46 0.152(10) 0.091(8) 0.134(10) -0.004(9) 0.007(12) -0.052(6)
C47 0.152(10) 0.091(8) 0.134(10) -0.004(9) 0.007(12) -0.052(6)
C48 0.152(10) 0.091(8) 0.134(10) -0.004(9) 0.007(12) -0.052(6)
C49 0.152(10) 0.091(8) 0.134(10) -0.004(9) 0.007(12) -0.052(6)
C50 0.152(10) 0.091(8) 0.134(10) -0.004(9) 0.007(12) -0.052(6)

loop_
_atom_type_symbol
_atom_type_description
_atom_type_scat_dispersion_real
_atom_type_scat_dispersion_imag
_atom_type_scat_source
C C 0.0033 0.0016 'International Tables Vol C Tables 4.2.6.8 and 6.1.1.4'
H H 0.0000 0.0000 'International Tables Vol C Tables 4.2.6.8 and 6.1.1.4'
N N 0.0061 0.0033 'International Tables Vol C Tables 4.2.6.8 and 6.1.1.4'
O O 0.0106 0.0060 'International Tables Vol C Tables 4.2.6.8 and 6.1.1.4'
Bi Bi -4.1077 10.2566 'International Tables Vol C Tables 4.2.6.8 and 6.1.1.4'
B B 0.0013 0.0007 'International Tables Vol C Tables 4.2.6.8 and 6.1.1.4'

loop_
_exptl_crystal_face_index_h
_exptl_crystal_face_index_k
_exptl_crystal_face_index_l
_exptl_crystal_face_perp_dist
0 0 -1 0.129
0 0 1 0.167
-1 0 0 0.111
1 0 0 0.090
0 1 0 0.076
0 -1 0 0.103
-1 1 0 0.099
1 1 0 0.083
1 -1 0 0.104
-1 -1 0 0.120

loop_
_geom_angle_atom_site_label_1
_geom_angle_atom_site_label_2
_geom_angle_atom_site_label_3
_geom_angle
_geom_angle_site_symmetry_1
_geom_angle_site_symmetry_3
O1 Bi1 O1 83.7(2) 6_556 .
O1 Bi1 N1 72.78(17) . 6_556
O1 Bi1 N1 72.78(17) 6_556 .
O1 Bi1 N1 149.50(17) . .
O1 Bi1 N1 149.49(17) 6_556 6_556
O1 Bi1 C25 93.0(2) 6_556 .
O1 Bi1 C25 93.0(2) . .
N1 Bi1 N1 120.4(2) 6_556 .
C25 Bi1 N1 69.69(14) . .
C25 Bi1 N1 69.69(14) . 6_556
B1 O1 Bi1 127.4(4) . .
B1 O2 B1 126.4(8) 6_556 .
B2 O3 Bi2A 128.5(4) . .
B2 O3 Bi2B 123.5(4) . .
B2 O4 B2 127.4(7) . 6_556
C29 N1 Bi1 100.8(4) . .
C29 N1 C30 110.9(5) . .
C29 N1 C31 112.1(6) . .
C30 N1 Bi1 113.9(4) . .
C31 N1 Bi1 108.8(4) . .
C31 N1 C30 110.1(5) . .
C2 C1 B1 119.5(7) . .
C6 C1 C2 119.1(7) . .
C6 C1 B1 121.4(6) . .
C1 C2 C7 121.3(7) . .
C3 C2 C1 119.0(8) . .
C3 C2 C7 119.6(7) . .
C2 C3 H3 119.8 . .
C4 C3 C2 120.5(8) . .
C4 C3 H3 119.8 . .
C3 C4 H4 119.6 . .
C5 C4 C3 120.8(8) . .
C5 C4 H4 119.6 . .
C4 C5 H5 119.3 . .
C4 C5 C6 121.4(9) . .
C6 C5 H5 119.3 . .
C1 C6 C5 119.2(8) . .
C1 C6 C10 121.9(7) . .
C5 C6 C10 118.8(8) . .
C2 C7 H7 108.1 . .
C2 C7 C9 109.8(9) . .
C8 C7 C2 114.2(8) . .
C8 C7 H7 108.1 . .
C8 C7 C9 108.5(10) . .
C9 C7 H7 108.1 . .
C7 C8 H8A 109.5 . .
C7 C8 H8B 109.5 . .
C7 C8 H8C 109.5 . .
H8A C8 H8B 109.5 . .
H8A C8 H8C 109.5 . .
H8B C8 H8C 109.5 . .
C7 C9 H9A 109.5 . .
C7 C9 H9B 109.5 . .
C7 C9 H9C 109.5 . .
H9A C9 H9B 109.5 . .
H9A C9 H9C 109.5 . .
H9B C9 H9C 109.5 . .
C6 C10 H10 108.3 . .
C6 C10 C12 108.5(9) . .
C11 C10 C6 113.6(7) . .
C11 C10 H10 108.3 . .
C11 C10 C12 109.8(8) . .
C12 C10 H10 108.3 . .
C10 C11 H11A 109.5 . .
C10 C11 H11B 109.5 . .
C10 C11 H11C 109.5 . .
H11A C11 H11B 109.5 . .
H11A C11 H11C 109.5 . .
H11B C11 H11C 109.5 . .
C10 C12 H12A 109.5 . .
C10 C12 H12B 109.5 . .
C10 C12 H12C 109.5 . .
H12A C12 H12B 109.5 . .
H12A C12 H12C 109.5 . .
H12B C12 H12C 109.5 . .
C14 C13 B2 120.8(5) . .
C18 C13 C14 119.2(6) . .
C18 C13 B2 120.0(5) . .
C13 C14 C22 120.1(6) . .
C15 C14 C13 120.2(6) . .
C15 C14 C22 119.7(6) . .
C14 C15 H15 120.2 . .
C16 C15 C14 119.5(7) . .
C16 C15 H15 120.2 . .
C15 C16 H16 119.3 . .
C15 C16 C17 121.5(7) . .
C17 C16 H16 119.3 . .
C16 C17 H17 120.1 . .
C16 C17 C18 119.7(7) . .
C18 C17 H17 120.1 . .
C13 C18 C17 119.9(6) . .
C13 C18 C19 120.9(6) . .
C17 C18 C19 119.2(6) . .
C18 C19 H19 107.4 . .
C18 C19 C20 112.8(6) . .
C18 C19 C21 112.0(6) . .
C20 C19 H19 107.4 . .
C21 C19 H19 107.4 . .
C21 C19 C20 109.6(7) . .
C19 C20 H20A 109.5 . .
C19 C20 H20B 109.5 . .
C19 C20 H20C 109.5 . .
H20A C20 H20B 109.5 . .
H20A C20 H20C 109.5 . .
H20B C20 H20C 109.5 . .
C19 C21 H21A 109.5 . .
C19 C21 H21B 109.5 . .
C19 C21 H21C 109.5 . .
H21A C21 H21B 109.5 . .
H21A C21 H21C 109.5 . .
H21B C21 H21C 109.5 . .
C14 C22 H22 107.9 . .
C14 C22 C23 111.1(6) . .
C14 C22 C24 111.6(6) . .
C23 C22 H22 107.9 . .
C23 C22 C24 110.3(6) . .
C24 C22 H22 107.9 . .
C22 C23 H23A 109.5 . .
C22 C23 H23B 109.5 . .
C22 C23 H23C 109.5 . .
H23A C23 H23B 109.5 . .
H23A C23 H23C 109.5 . .
H23B C23 H23C 109.5 . .
C22 C24 H24A 109.5 . .
C22 C24 H24B 109.5 . .
C22 C24 H24C 109.5 . .
H24A C24 H24B 109.5 . .
H24A C24 H24C 109.5 . .
H24B C24 H24C 109.5 . .
C26 C25 Bi1 119.6(4) . .
C26 C25 Bi1 119.6(4) 6_556 .
C26 C25 C26 120.8(8) 6_556 .
C25 C26 C29 119.2(6) . .
C27 C26 C25 119.0(6) . .
C27 C26 C29 121.8(6) . .
C26 C27 H27 119.7 . .
C26 C27 C28 120.5(6) . .
C28 C27 H27 119.7 . .
C27 C28 C27 120.1(9) 6_556 .
C27 C28 H28 120.0 6_556 .
C27 C28 H28 120.0 . .
N1 C29 C26 111.2(5) . .
N1 C29 H29A 109.4 . .
N1 C29 H29B 109.4 . .
C26 C29 H29A 109.4 . .
C26 C29 H29B 109.4 . .
H29A C29 H29B 108.0 . .
N1 C30 H30A 109.5 . .
N1 C30 H30B 109.5 . .
N1 C30 H30C 109.5 . .
H30A C30 H30B 109.5 . .
H30A C30 H30C 109.5 . .
H30B C30 H30C 109.5 . .
N1 C31 H31A 109.5 . .
N1 C31 H31B 109.5 . .
N1 C31 H31C 109.5 . .
H31A C31 H31B 109.5 . .
H31A C31 H31C 109.5 . .
H31B C31 H31C 109.5 . .
O1 B1 O2 125.6(6) . .
O1 B1 C1 118.6(6) . .
O2 B1 C1 115.7(6) . .
O3 B2 O4 125.0(6) . .
O3 B2 C13 120.3(5) . .
O4 B2 C13 114.6(5) . .
O3 Bi2A O3 84.2(2) . 6_556
O3 Bi2A N2A 72.7(4) . 6_556
O3 Bi2A N2A 152.54(18) . .
O3 Bi2A N2A 72.73(18) 6_556 .
O3 Bi2A N2A 152.5(3) 6_556 6_556
C32A Bi2A O3 92.8(2) . .
C32A Bi2A O3 92.8(2) . 6_556
C32A Bi2A N2A 74.19(11) . .
C32A Bi2A N2A 74.2(3) . 6_556
N2A Bi2A N2A 124.2(4) . 6_556
C33A C32A Bi2A 118.70(15) . .
C33A C32A Bi2A 118.70(9) 6_556 .
C33A C32A C33A 122.38(8) 6_556 .
C32A C33A C36A 120.3 . .
C34A C33A C32A 118.6 . .
C34A C33A C36A 121.2 . .
C33A C34A H34A 120.0 . .
C33A C34A C35A 120.0 . .
C35A C34A H34A 120.0 . .
C34A C35A C34A 119.4(2) 6_556 .
C34A C35A H35A 120.3 . .
C34A C35A H35A 120.3 6_556 .
C33A C36A N2A 109.9 . .
C36A N2A Bi2A 98.20(17) . .
C37A N2A Bi2A 122.9(2) . .
C37A N2A C36A 104.3 . .
C37A N2A C38A 111.4 . .
C38A N2A Bi2A 108.0(3) . .
C38A N2A C36A 110.9 . .
N2A C37A H37A 109.5 . .
N2A C37A H37B 109.5 . .
N2A C37A H37C 109.5 . .
H37A C37A H37B 109.5 . .
H37A C37A H37C 109.5 . .
H37B C37A H37C 109.5 . .
N2A C38A H38A 109.5 . .
N2A C38A H38B 109.5 . .
N2A C38A H38C 109.5 . .
H38A C38A H38B 109.5 . .
H38A C38A H38C 109.5 . .
H38B C38A H38C 109.5 . .
O3 Bi2B O3 81.9(2) . 6_556
O3 Bi2B N2B 158.5(9) 6_556 6_556
O3 Bi2B N2B 76.6(4) 6_556 .
O3 Bi2B N2B 158.5(5) . .
O3 Bi2B N2B 76.6(9) . 6_556
C32B Bi2B O3 103.3(5) . 6_556
C32B Bi2B O3 103.3(5) . .
C32B Bi2B N2B 80.4(2) . .
C32B Bi2B N2B 80.3(6) . 6_556
N2B Bi2B N2B 124.7(10) 6_556 .
C33B C32B Bi2B 113.9(2) . .
C33B C32B Bi2B 113.9(4) 6_556 .
C33B C32B C33B 117.5(3) . 6_556
C32B C33B C36B 120.0 . .
C34B C33B C32B 118.9 . .
C34B C33B C36B 121.2 . .
C33B C34B H34B 118.6 . .
C33B C34B C35B 115.6(6) . 6_556
C35B C34B C33B 126.8 . .
C35B C34B H34B 114.6 . .
C35B C34B H34B 125.5 6_556 .
C35B C34B C35B 11.7(7) . 6_556
C34B C35B C34B 115.9(5) . 6_556
C34B C35B H35B 112.2 6_556 .
C34B C35B H35B 123.5 . .
C35B C35B C34B 26.2(5) 6_556 6_556
C35B C35B C34B 142.1 6_556 .
C35B C35B H35B 89.3 6_556 .
C33B C36B N2B 113.1 . .
C36B N2B Bi2B 93.1(3) . .
C37B N2B Bi2B 130.4(5) . .
C37B N2B C36B 90.4 . .
C37B N2B C38B 114.7 . .
C38B N2B Bi2B 109.4(6) . .
C38B N2B C36B 112.4 . .
N2B C37B H37D 109.5 . .
N2B C37B H37E 109.5 . .
N2B C37B H37F 109.5 . .
H37D C37B H37E 109.5 . .
H37D C37B H37F 109.5 . .
H37E C37B H37F 109.5 . .
N2B C38B H38D 109.5 . .
N2B C38B H38E 109.5 . .
N2B C38B H38F 109.5 . .
H38D C38B H38E 109.5 . .
H38D C38B H38F 109.5 . .
H38E C38B H38F 109.5 . .
C40 C39 H39 120.0 . .
C40 C39 C44 120.0 . .
C44 C39 H39 120.0 . .
C39 C40 H40 120.0 . .
C39 C40 C41 120.0 . .
C41 C40 H40 120.0 . .
C40 C41 H41 120.0 . .
C42 C41 C40 120.0 . .
C42 C41 H41 120.0 . .
C41 C42 H42 120.0 . .
C43 C42 C41 120.0 . .
C43 C42 H42 120.0 . .
C42 C43 H43 120.0 . .
C42 C43 C44 120.0 . .
C44 C43 H43 120.0 . .
C39 C44 H44 120.0 . .
C43 C44 C39 120.0 . .
C43 C44 H44 120.0 . .
C46 C45 H45 120.0 . .
C46 C45 C50 120.0 . .
C50 C45 H45 120.0 . .
C45 C46 H46 120.0 . .
C45 C46 C47 120.0 . .
C47 C46 H46 120.0 . .
C46 C47 H47 120.0 . .
C46 C47 C48 120.0 . .
C48 C47 H47 120.0 . .
C47 C48 H48 120.0 . .
C49 C48 C47 120.0 . .
C49 C48 H48 120.0 . .
C48 C49 H49 120.0 . .
C50 C49 C48 120.0 . .
C50 C49 H49 120.0 . .
C45 C50 H50 120.0 . .
C49 C50 C45 120.0 . .
C49 C50 H50 120.0 . .

loop_
_geom_bond_atom_site_label_1
_geom_bond_atom_site_label_2
_geom_bond_distance
_geom_bond_site_symmetry_2
Bi1 O1 2.161(4) 6_556
Bi1 O1 2.161(4) .
Bi1 N1 2.676(5) .
Bi1 N1 2.676(5) 6_556
Bi1 C25 2.214(9) .
O1 B1 1.323(9) .
O2 B1 1.384(8) 6_556
O2 B1 1.384(8) .
O3 B2 1.310(8) .
O3 Bi2A 2.164(4) .
O3 Bi2B 2.212(5) .
O4 B2 1.386(7) .
O4 B2 1.386(7) 6_556
N1 C29 1.465(8) .
N1 C30 1.469(8) .
N1 C31 1.465(9) .
C1 C2 1.405(10) .
C1 C6 1.399(10) .
C1 B1 1.613(10) .
C2 C3 1.404(10) .
C2 C7 1.513(12) .
C3 H3 0.9500 .
C3 C4 1.370(13) .
C4 H4 0.9500 .
C4 C5 1.337(13) .
C5 H5 0.9500 .
C5 C6 1.400(11) .
C6 C10 1.518(12) .
C7 H7 1.0000 .
C7 C8 1.464(14) .
C7 C9 1.525(14) .
C8 H8A 0.9800 .
C8 H8B 0.9800 .
C8 H8C 0.9800 .
C9 H9A 0.9800 .
C9 H9B 0.9800 .
C9 H9C 0.9800 .
C10 H10 1.0000 .
C10 C11 1.505(12) .
C10 C12 1.560(14) .
C11 H11A 0.9800 .
C11 H11B 0.9800 .
C11 H11C 0.9800 .
C12 H12A 0.9800 .
C12 H12B 0.9800 .
C12 H12C 0.9800 .
C13 C14 1.407(9) .
C13 C18 1.397(8) .
C13 B2 1.603(9) .
C14 C15 1.396(9) .
C14 C22 1.518(9) .
C15 H15 0.9500 .
C15 C16 1.376(10) .
C16 H16 0.9500 .
C16 C17 1.377(10) .
C17 H17 0.9500 .
C17 C18 1.402(9) .
C18 C19 1.513(9) .
C19 H19 1.0000 .
C19 C20 1.526(10) .
C19 C21 1.513(10) .
C20 H20A 0.9800 .
C20 H20B 0.9800 .
C20 H20C 0.9800 .
C21 H21A 0.9800 .
C21 H21B 0.9800 .
C21 H21C 0.9800 .
C22 H22 1.0000 .
C22 C23 1.526(10) .
C22 C24 1.547(10) .
C23 H23A 0.9800 .
C23 H23B 0.9800 .
C23 H23C 0.9800 .
C24 H24A 0.9800 .
C24 H24B 0.9800 .
C24 H24C 0.9800 .
C25 C26 1.399(7) .
C25 C26 1.399(7) 6_556
C26 C27 1.383(9) .
C26 C29 1.501(8) .
C27 H27 0.9500 .
C27 C28 1.389(8) .
C28 C27 1.389(8) 6_556
C28 H28 0.9500 .
C29 H29A 0.9900 .
C29 H29B 0.9900 .
C30 H30A 0.9800 .
C30 H30B 0.9800 .
C30 H30C 0.9800 .
C31 H31A 0.9800 .
C31 H31B 0.9800 .
C31 H31C 0.9800 .
Bi2A O3 2.164(4) 6_556
Bi2A C32A 2.136(6) .
Bi2A N2A 2.600(10) 6_556
Bi2A N2A 2.600(4) .
C32A C33A 1.400(3) 6_556
C32A C33A 1.3999 .
C33A C34A 1.3813 .
C33A C36A 1.5057 .
C34A H34A 0.9500 .
C34A C35A 1.4193 .
C35A C34A 1.419(10) 6_556
C35A H35A 0.9498 .
C36A N2A 1.5914 .
N2A C37A 1.3297 .
N2A C38A 1.4653 .
C37A H37A 0.9800 .
C37A H37B 0.9800 .
C37A H37C 0.9800 .
C38A H38A 0.9800 .
C38A H38B 0.9800 .
C38A H38C 0.9800 .
Bi2B O3 2.213(5) 6_556
Bi2B C32B 2.103(10) .
Bi2B N2B 2.59(2) 6_556
Bi2B N2B 2.588(8) .
C32B C33B 1.3878 .
C32B C33B 1.388(12) 6_556
C33B C34B 1.3811 .
C33B C36B 1.5058 .
C34B H34B 0.9498 .
C34B C35B 1.1577 .
C34B C35B 1.61(4) 6_556
C35B C34B 1.61(3) 6_556
C35B C35B 0.53(4) 6_556
C35B H35B 0.9496 .
C36B N2B 1.5860 .
N2B C37B 1.3279 .
N2B C38B 1.4621 .
C37B H37D 0.9800 .
C37B H37E 0.9800 .
C37B H37F 0.9800 .
C38B H38D 0.9800 .
C38B H38E 0.9800 .
C38B H38F 0.9800 .
C39 H39 0.9500 .
C39 C40 1.3900 .
C39 C44 1.3900 .
C40 H40 0.9500 .
C40 C41 1.3900 .
C41 H41 0.9500 .
C41 C42 1.3900 .
C42 H42 0.9500 .
C42 C43 1.3900 .
C43 H43 0.9500 .
C43 C44 1.3900 .
C44 H44 0.9500 .
C45 H45 0.9500 .
C45 C46 1.3900 .
C45 C50 1.3900 .
C46 H46 0.9500 .
C46 C47 1.3900 .
C47 H47 0.9500 .
C47 C48 1.3900 .
C48 H48 0.9500 .
C48 C49 1.3900 .
C49 H49 0.9500 .
C49 C50 1.3900 .
C50 H50 0.9500 .

loop_
_geom_torsion_atom_site_label_1
_geom_torsion_atom_site_label_2
_geom_torsion_atom_site_label_3
_geom_torsion_atom_site_label_4
_geom_torsion
_geom_torsion_site_symmetry_1
_geom_torsion_site_symmetry_4
Bi1 O1 B1 O2 10.7(10) . .
Bi1 O1 B1 C1 -170.1(4) . .
Bi1 N1 C29 C26 44.4(5) . .
Bi1 C25 C26 C27 177.7(5) . .
Bi1 C25 C26 C29 -3.7(9) . .
C1 C2 C3 C4 -1.5(12) . .
C1 C2 C7 C8 128.8(10) . .
C1 C2 C7 C9 -109.1(10) . .
C1 C6 C10 C11 -117.8(8) . .
C1 C6 C10 C12 119.7(9) . .
C2 C1 C6 C5 -1.4(11) . .
C2 C1 C6 C10 179.6(7) . .
C2 C1 B1 O1 -70.6(9) . .
C2 C1 B1 O2 108.7(8) . .
C2 C3 C4 C5 -0.2(14) . .
C3 C2 C7 C8 -53.4(12) . .
C3 C2 C7 C9 68.7(11) . .
C3 C4 C5 C6 1.0(15) . .
C4 C5 C6 C1 -0.2(13) . .
C4 C5 C6 C10 178.8(9) . .
C5 C6 C10 C11 63.2(11) . .
C5 C6 C10 C12 -59.3(11) . .
C6 C1 C2 C3 2.2(10) . .
C6 C1 C2 C7 -179.9(7) . .
C6 C1 B1 O1 106.9(8) . .
C6 C1 B1 O2 -73.8(9) . .
C7 C2 C3 C4 -179.3(8) . .
C13 C14 C15 C16 -0.6(10) . .
C13 C14 C22 C23 117.2(7) . .
C13 C14 C22 C24 -119.2(7) . .
C13 C18 C19 C20 123.6(8) . .
C13 C18 C19 C21 -112.2(8) . .
C14 C13 C18 C17 0.2(9) . .
C14 C13 C18 C19 -178.7(5) . .
C14 C13 B2 O3 -97.6(7) . .
C14 C13 B2 O4 83.5(7) . .
C14 C15 C16 C17 -0.5(11) . .
C15 C14 C22 C23 -62.8(9) . .
C15 C14 C22 C24 60.7(8) . .
C15 C16 C17 C18 1.4(10) . .
C16 C17 C18 C13 -1.2(9) . .
C16 C17 C18 C19 177.7(6) . .
C17 C18 C19 C20 -55.3(9) . .
C17 C18 C19 C21 68.9(9) . .
C18 C13 C14 C15 0.7(9) . .
C18 C13 C14 C22 -179.3(6) . .
C18 C13 B2 O3 82.9(8) . .
C18 C13 B2 O4 -96.0(7) . .
C22 C14 C15 C16 179.5(6) . .
C25 C26 C27 C28 1.2(11) . .
C25 C26 C29 N1 -33.9(9) . .
C26 C25 C26 C27 -4.4(12) 6_556 .
C26 C25 C26 C29 174.2(5) 6_556 .
C26 C27 C28 C27 2.0(14) . 6_556
C27 C26 C29 N1 144.7(6) . .
C29 C26 C27 C28 -177.4(7) . .
C30 N1 C29 C26 165.4(5) . .
C31 N1 C29 C26 -71.1(7) . .
B1 O2 B1 O1 7.2(15) 6_556 .
B1 O2 B1 C1 -172.0(5) 6_556 .
B1 C1 C2 C3 179.8(6) . .
B1 C1 C2 C7 -2.4(10) . .
B1 C1 C6 C5 -178.9(7) . .
B1 C1 C6 C10 2.1(11) . .
B2 O4 B2 O3 -11.1(14) 6_556 .
B2 O4 B2 C13 167.8(5) 6_556 .
B2 C13 C14 C15 -178.8(6) . .
B2 C13 C14 C22 1.2(9) . .
B2 C13 C18 C17 179.7(5) . .
B2 C13 C18 C19 0.8(8) . .
Bi2A O3 B2 O4 -0.5(10) . .
Bi2A O3 B2 C13 -179.3(4) . .
Bi2A C32A C33A C34A -178.2(4) . .
Bi2A C32A C33A C36A 0.8(4) . .
C32A C33A C34A C35A 1.1 . .
C32A C33A C36A N2A 34.6 . .
C33A C32A C33A C34A 7.3 6_556 .
C33A C32A C33A C36A -173.7 6_556 .
C33A C34A C35A C34A -9.2 . 6_556
C33A C36A N2A Bi2A -42.8(2) . .
C33A C36A N2A C37A -169.9 . .
C33A C36A N2A C38A 70.1 . .
C34A C33A C36A N2A -146.5 . .
C36A C33A C34A C35A -177.9 . .
Bi2B O3 B2 O4 -20.6(10) . .
Bi2B O3 B2 C13 160.6(5) . .
Bi2B C32B C33B C34B 160.3(8) . .
Bi2B C32B C33B C36B -20.7(8) . .
C32B C33B C34B C35B -5.0(2) . 6_556
C32B C33B C34B C35B -1.1 . .
C32B C33B C36B N2B 50.4 . .
C33B C32B C33B C34B 23.3 6_556 .
C33B C32B C33B C36B -157.7 6_556 .
C33B C34B C35B C34B -17.8 . 6_556
C33B C34B C35B C35B -17.8 . 6_556
C33B C36B N2B Bi2B -42.7(6) . .
C33B C36B N2B C37B -173.2 . .
C33B C36B N2B C38B 69.7 . .
C34B C33B C36B N2B -130.7 . .
C35B C34B C35B C34B 0.0 6_556 6_556
C36B C33B C34B C35B 180.0 . .
C36B C33B C34B C35B 176.0(2) . 6_556
C39 C40 C41 C42 0.0 . .
C40 C39 C44 C43 0.0 . .
C40 C41 C42 C43 0.0 . .
C41 C42 C43 C44 0.0 . .
C42 C43 C44 C39 0.0 . .
C44 C39 C40 C41 0.0 . .
C45 C46 C47 C48 0.0 . .
C46 C45 C50 C49 0.0 . .
C46 C47 C48 C49 0.0 . .
C47 C48 C49 C50 0.0 . .
C48 C49 C50 C45 0.0 . .
C50 C45 C46 C47 0.0 . .
